data_2215223
loop_
_publ_author_name
'Tobias Fischer'
'Manfred Zabel'
'Hartmut Yersin'
'Uwe Monkowius'

_publ_section_title
;Bis(4,4'-di-<i>tert</i>-butyl-2,2'-bipyridine-\k^2^<i>N</i>,<i>N</i>')silver(I)
 trifluoromethanesulfonate
;
_journal_coeditor_code NC2048
_journal_issue 9
_journal_name_full 'Acta Crystallographica Section E'
_journal_page_first m2364
_journal_page_last m2364
_journal_paper_doi 10.1107/S1600536807036835
_journal_volume 63
_journal_year 2007
_chemical_formula_iupac '[Ag (C18 H24 N2)2] (C F3 S O3)'
_chemical_formula_moiety 'C36 H48 Ag N4 +, C F3 O3 S -'
_chemical_formula_structural 'C36 H48 Ag N4 +, C F3 O3 S -'
_chemical_formula_sum 'C37 H48 Ag F3 N4 O3 S'
_chemical_formula_weight 793.73
_chemical_name_systematic
;
Bis(4,4'-di-<i>tert</i>-butyl-2,2'-bipyridine-\k^2^N,N')silver(I)
trifluoromethanesulfonate
;
_space_group_IT_number 2
_symmetry_cell_setting triclinic
_symmetry_space_group_name_Hall '-P 1'
_symmetry_space_group_name_H-M 'P -1'
_atom_sites_solution_hydrogens geom
_atom_sites_solution_primary direct
_atom_sites_solution_secondary difmap
_cell_angle_alpha 78.435(15)
_cell_angle_beta 84.990(17)
_cell_angle_gamma 69.339(18)
_cell_formula_units_Z 2
_cell_length_a 9.9251(17)
_cell_length_b 13.3620(18)
_cell_length_c 15.9435(19)
_cell_measurement_reflns_used 8000
_cell_measurement_temperature 295
_cell_measurement_theta_max 26.96
_cell_measurement_theta_min 2.19
_cell_volume 1937.9(5)
_computing_cell_refinement IPDS
_computing_data_collection 'IPDS (Stoe & Cie, 1998)'
_computing_data_reduction 'X-RED (Stoe & Cie, 1998)'
_computing_molecular_graphics 'PLATON (Spek, 2003)'
_computing_publication_material PLATON
_computing_structure_refinement 'SHELXL97 (Sheldrick, 1997)'
_computing_structure_solution 'SIR97 (Altomare <i>et al.</i>,  1999)'
_diffrn_ambient_temperature 295.0(10)
_diffrn_measured_fraction_theta_full 0.923
_diffrn_measured_fraction_theta_max 0.923
_diffrn_measurement_device_type 'Stoe IPDS'
_diffrn_measurement_method \f
_diffrn_radiation_monochromator graphite
_diffrn_radiation_source 'fine-focus sealed tube'
_diffrn_radiation_type 'Mo K\a'
_diffrn_radiation_wavelength 0.71073
_diffrn_reflns_av_R_equivalents 0.0369
_diffrn_reflns_av_sigmaI/netI 0.0394
_diffrn_reflns_limit_h_max 12
_diffrn_reflns_limit_h_min -12
_diffrn_reflns_limit_k_max 17
_diffrn_reflns_limit_k_min -16
_diffrn_reflns_limit_l_max 20
_diffrn_reflns_limit_l_min -20
_diffrn_reflns_number 22997
_diffrn_reflns_reduction_process
;
;
_diffrn_reflns_theta_full 26.96
_diffrn_reflns_theta_max 26.96
_diffrn_reflns_theta_min 2.19
_diffrn_standards_decay_% 0
_diffrn_standards_interval_time 0
_diffrn_standards_number 0
_exptl_absorpt_coefficient_mu 0.627
_exptl_absorpt_correction_T_max 0.915
_exptl_absorpt_correction_T_min 0.859
_exptl_absorpt_correction_type analytical
_exptl_absorpt_process_details '[from crystal shape; X-SHAPE and X-RED (Stoe & Cie, 1998)]'
_exptl_crystal_colour yellow
_exptl_crystal_density_diffrn 1.360
_exptl_crystal_density_method 'Not Measured'
_exptl_crystal_description prism
_exptl_crystal_F_000 824
_exptl_crystal_size_max 0.230
_exptl_crystal_size_mid 0.170
_exptl_crystal_size_min 0.120
_refine_diff_density_max 0.767
_refine_diff_density_min -0.505
_refine_ls_extinction_method none
_refine_ls_goodness_of_fit_ref 1.035
_refine_ls_hydrogen_treatment constr
_refine_ls_matrix_type full
_refine_ls_number_parameters 442
_refine_ls_number_reflns 7777
_refine_ls_number_restraints 0
_refine_ls_restrained_S_all 1.035
_refine_ls_R_factor_all 0.0690
_refine_ls_R_factor_gt 0.0474
_refine_ls_shift/su_max 0.001
_refine_ls_shift/su_mean 0.000
_refine_ls_structure_factor_coef Fsqd
_refine_ls_weighting_details 'calc w=1/[\s^2^(Fo^2^)+(0.0861P)^2^]         where P=(Fo^2^+2Fc^2^)/3'
_refine_ls_weighting_scheme calc
_refine_ls_wR_factor_gt 0.1302
_refine_ls_wR_factor_ref 0.1397
_reflns_number_gt 5433
_reflns_number_total 7777
_reflns_threshold_expression I>2\s(I)
_cod_data_source_file nc2048.cif
_cod_data_source_block I
_cod_depositor_comments
;
The following automatic conversions were performed:
'_symmetry_cell_setting' value 'Triclinic' changed to 'triclinic'
according to '/home/saulius/struct/CIF-dictionaries/cif_core.dic'
dictionary named 'cif_core.dic' version 2.4.1 from 2010-06-29.

Automatic conversion script
Id: cif_fix_enum 1527 2010-12-29 10:47:43Z saulius 

The following automatic conversions were performed:

'_symmetry_cell_setting' value 'Triclinic' changed to 'triclinic'
according to /home/saulius/struct/CIF-dictionaries/cif_core.dic
dictionary named 'cif_core.dic' version 2.4.1 from 2010-06-29.

Automatic conversion script
Id: cif_fix_values 1715 2011-07-08 13:25:40Z adriana 
;
_cod_database_code 2215223
_cod_database_fobs_code 2215223

loop_
_symmetry_equiv_pos_site_id
_symmetry_equiv_pos_as_xyz
1 x,y,z
2 -x,-y,-z

loop_
_atom_site_aniso_label
_atom_site_aniso_U_11
_atom_site_aniso_U_22
_atom_site_aniso_U_33
_atom_site_aniso_U_12
_atom_site_aniso_U_13
_atom_site_aniso_U_23
Ag1 0.1025(3) 0.0651(2) 0.03160(10) -0.0345(2) -0.00210(10) -0.00520(10)
N1 0.0720(19) 0.0471(14) 0.0333(11) -0.0201(14) -0.0024(11) -0.0075(10)
N2 0.079(2) 0.0468(14) 0.0367(12) -0.0172(15) -0.0057(12) -0.0053(11)
N3 0.0677(18) 0.0551(15) 0.0345(11) -0.0292(14) 0.0002(11) -0.0082(11)
N4 0.0688(18) 0.0510(14) 0.0355(11) -0.0292(14) -0.0078(11) -0.0056(10)
C1 0.079(2) 0.0523(18) 0.0397(14) -0.0190(18) -0.0018(15) -0.0164(13)
C2 0.071(2) 0.0441(16) 0.0492(16) -0.0202(16) -0.0056(15) -0.0129(13)
C3 0.0539(19) 0.0461(16) 0.0437(14) -0.0212(15) -0.0031(13) -0.0083(12)
C4 0.064(2) 0.0479(16) 0.0364(13) -0.0232(16) 0.0006(13) -0.0083(12)
C5 0.064(2) 0.0450(16) 0.0360(13) -0.0198(15) -0.0046(13) -0.0063(12)
C6 0.064(2) 0.0446(16) 0.0359(13) -0.0184(15) -0.0013(13) -0.0053(12)
C7 0.081(2) 0.0444(16) 0.0364(13) -0.0256(17) -0.0045(14) -0.0035(12)
C8 0.067(2) 0.0462(17) 0.0436(15) -0.0178(16) 0.0000(14) -0.0111(13)
C9 0.098(3) 0.0434(17) 0.0512(17) -0.0259(19) -0.0042(18) -0.0063(14)
C10 0.101(3) 0.0447(18) 0.0438(16) -0.0198(19) -0.0081(17) -0.0014(13)
C11 0.068(2) 0.0503(17) 0.0464(15) -0.0275(17) -0.0020(15) -0.0053(13)
C12 0.088(3) 0.084(3) 0.088(3) -0.051(3) 0.005(2) -0.018(2)
C13 0.083(3) 0.062(2) 0.068(2) -0.019(2) -0.002(2) 0.0026(19)
C14 0.114(4) 0.066(2) 0.0462(17) -0.037(2) 0.010(2) -0.0057(16)
C15 0.086(3) 0.060(2) 0.0479(17) -0.027(2) -0.0063(17) -0.0183(15)
C16 0.126(5) 0.084(3) 0.082(3) -0.027(3) -0.037(3) -0.017(3)
C17 0.089(4) 0.353(14) 0.132(6) -0.021(6) 0.004(4) -0.175(8)
C18 0.263(10) 0.113(5) 0.095(4) -0.120(6) -0.056(5) -0.002(3)
C19 0.077(3) 0.067(2) 0.0447(16) -0.041(2) 0.0076(15) -0.0070(15)
C20 0.074(2) 0.060(2) 0.0538(17) -0.0390(19) 0.0023(16) -0.0115(15)
C21 0.059(2) 0.0460(16) 0.0469(15) -0.0203(15) 0.0021(14) -0.0123(13)
C22 0.060(2) 0.0460(16) 0.0376(13) -0.0230(15) 0.0014(13) -0.0076(12)
C23 0.0551(19) 0.0420(15) 0.0373(13) -0.0197(14) -0.0021(12) -0.0062(11)
C24 0.0572(19) 0.0436(15) 0.0335(12) -0.0215(14) -0.0017(12) -0.0075(11)
C25 0.064(2) 0.0471(16) 0.0381(14) -0.0242(16) -0.0034(13) -0.0082(12)
C26 0.063(2) 0.0437(16) 0.0452(15) -0.0222(16) 0.0002(14) -0.0062(13)
C27 0.078(3) 0.0555(19) 0.0538(17) -0.0393(19) -0.0068(16) -0.0099(15)
C28 0.076(2) 0.066(2) 0.0432(15) -0.036(2) -0.0133(15) -0.0086(15)
C29 0.065(2) 0.059(2) 0.0559(17) -0.0278(18) 0.0021(16) -0.0249(16)
C30 0.104(4) 0.087(3) 0.095(3) -0.021(3) -0.003(3) -0.048(3)
C31 0.089(4) 0.199(7) 0.108(4) -0.070(5) 0.022(3) -0.100(5)
C32 0.235(8) 0.098(4) 0.044(2) -0.084(5) 0.000(3) -0.022(2)
C33 0.080(3) 0.0487(18) 0.0501(16) -0.0335(19) -0.0091(16) 0.0019(14)
C34 0.67(3) 0.161(7) 0.039(2) -0.268(12) -0.014(6) 0.013(3)
C35 0.108(5) 0.109(5) 0.158(6) -0.012(4) 0.002(4) 0.066(5)
C36 0.117(5) 0.165(7) 0.164(6) -0.087(5) -0.033(4) 0.098(6)
S1 0.0946(9) 0.0808(8) 0.0881(8) -0.0286(7) 0.0153(6) -0.0319(6)
F1 0.151(4) 0.265(7) 0.264(7) -0.123(5) -0.029(4) -0.082(6)
F2 0.312(8) 0.180(5) 0.069(2) -0.088(5) -0.026(3) -0.004(2)
F3 0.181(5) 0.102(3) 0.180(4) -0.009(3) -0.045(4) -0.011(3)
O1 0.142(4) 0.088(3) 0.151(4) -0.012(3) 0.013(3) -0.061(3)
O2 0.161(4) 0.087(2) 0.0691(19) -0.045(2) 0.016(2) -0.0198(17)
O3 0.132(4) 0.207(6) 0.191(5) -0.124(4) 0.035(4) -0.091(5)
C37 0.128(5) 0.085(4) 0.122(5) -0.049(4) -0.010(4) -0.003(3)

loop_
_atom_site_type_symbol
_atom_site_label
_atom_site_fract_x
_atom_site_fract_y
_atom_site_fract_z
_atom_site_U_iso_or_equiv
_atom_site_thermal_displace_type
_atom_site_calc_flag
_atom_site_refinement_flags
_atom_site_occupancy
Ag Ag1 0.76501(4) 0.05607(2) 0.259060(10) 0.06530(10) Uani . . 1.000
N N1 0.7378(3) 0.1950(2) 0.14261(15) 0.0508(9) Uani . . 1.000
N N2 0.8067(4) -0.0206(2) 0.13780(16) 0.0554(9) Uani . . 1.000
N N3 0.8393(3) 0.0903(2) 0.38163(15) 0.0503(9) Uani . . 1.000
N N4 0.6759(3) -0.0370(2) 0.37763(15) 0.0493(8) Uani . . 1.000
C C1 0.7275(4) 0.2978(3) 0.1460(2) 0.0567(10) Uani . . 1.000
C C2 0.7424(4) 0.3718(3) 0.0764(2) 0.0537(10) Uani . . 1.000
C C3 0.7691(4) 0.3430(3) -0.00515(19) 0.0466(10) Uani . . 1.000
C C4 0.7826(4) 0.2363(3) -0.00852(18) 0.0484(10) Uani . . 1.000
C C5 0.7654(4) 0.1651(3) 0.06562(18) 0.0480(10) Uani . . 1.000
C C6 0.7767(4) 0.0513(3) 0.06272(18) 0.0485(10) Uani . . 1.000
C C7 0.7522(4) 0.0222(3) -0.01157(19) 0.0532(10) Uani . . 1.000
C C8 0.7550(4) -0.0834(3) -0.0123(2) 0.0524(10) Uani . . 1.000
C C9 0.7855(5) -0.1557(3) 0.0657(2) 0.0639(13) Uani . . 1.000
C C10 0.8102(5) -0.1226(3) 0.1369(2) 0.0652(13) Uani . . 1.000
C C11 0.7785(4) 0.4266(3) -0.0848(2) 0.0534(10) Uani . . 1.000
C C12 0.8981(6) 0.4703(4) -0.0732(3) 0.0809(17) Uani . . 1.000
C C13 0.6352(5) 0.5197(3) -0.0945(3) 0.0747(14) Uani . . 1.000
C C14 0.8108(6) 0.3776(3) -0.1666(2) 0.0751(16) Uani . . 1.000
C C15 0.7265(5) -0.1165(3) -0.0936(2) 0.0625(13) Uani . . 1.000
C C16 0.6101(7) -0.0220(4) -0.1481(3) 0.097(2) Uani . . 1.000
C C17 0.8640(7) -0.1465(10) -0.1432(5) 0.187(5) Uani . . 1.000
C C18 0.6651(11) -0.2095(6) -0.0730(4) 0.141(4) Uani . . 1.000
C C19 0.8914(4) 0.1709(3) 0.3809(2) 0.0595(13) Uani . . 1.000
C C20 0.8901(4) 0.2158(3) 0.4514(2) 0.0583(11) Uani . . 1.000
C C21 0.8338(4) 0.1783(3) 0.5295(2) 0.0496(10) Uani . . 1.000
C C22 0.7794(4) 0.0951(3) 0.53029(18) 0.0467(10) Uani . . 1.000
C C23 0.7828(4) 0.0531(2) 0.45618(18) 0.0441(9) Uani . . 1.000
C C24 0.7211(4) -0.0339(2) 0.45442(17) 0.0435(9) Uani . . 1.000
C C25 0.7160(4) -0.1101(3) 0.52774(19) 0.0481(10) Uani . . 1.000
C C26 0.6656(4) -0.1954(3) 0.5235(2) 0.0499(10) Uani . . 1.000
C C27 0.6206(4) -0.1966(3) 0.4431(2) 0.0576(13) Uani . . 1.000
C C28 0.6267(4) -0.1178(3) 0.3738(2) 0.0580(11) Uani . . 1.000
C C29 0.8231(4) 0.2319(3) 0.6082(2) 0.0563(11) Uani . . 1.000
C C30 0.6958(7) 0.3397(4) 0.5946(4) 0.0938(19) Uani . . 1.000
C C31 0.9582(6) 0.2577(7) 0.6161(4) 0.117(3) Uani . . 1.000
C C32 0.7945(10) 0.1617(5) 0.6897(3) 0.117(3) Uani . . 1.000
C C33 0.6695(5) -0.2856(3) 0.6013(2) 0.0576(13) Uani . . 1.000
C C34 0.6815(18) -0.2528(7) 0.6824(3) 0.260(10) Uani . . 1.000
C C35 0.7979(7) -0.3834(5) 0.5897(5) 0.146(3) Uani . . 1.000
C C36 0.5380(8) -0.3174(7) 0.6059(5) 0.155(3) Uani . . 1.000
S S1 0.64907(16) 0.61423(11) 0.22335(9) 0.0869(5) Uani . . 1.000
F F1 0.8850(6) 0.5950(6) 0.2871(5) 0.206(4) Uani . . 1.000
F F2 0.7421(8) 0.5286(5) 0.3770(2) 0.187(3) Uani . . 1.000
F F3 0.8608(6) 0.4380(4) 0.2800(4) 0.165(2) Uani . . 1.000
O O1 0.5899(6) 0.7159(3) 0.2491(3) 0.130(2) Uani . . 1.000
O O2 0.7180(5) 0.6117(3) 0.1412(2) 0.1054(16) Uani . . 1.000
O O3 0.5594(6) 0.5447(5) 0.2418(4) 0.153(3) Uani . . 1.000
C C37 0.7952(8) 0.5385(5) 0.2913(5) 0.110(3) Uani . . 1.000
H H1 0.70900 0.31940 0.19900 0.0680 Uiso calc R 1.000
H H2 0.73500 0.44120 0.08290 0.0650 Uiso calc R 1.000
H H4 0.80330 0.21230 -0.06060 0.0580 Uiso calc R 1.000
H H7 0.73350 0.07360 -0.06190 0.0640 Uiso calc R 1.000
H H9 0.78890 -0.22690 0.06930 0.0770 Uiso calc R 1.000
H H10 0.83060 -0.17320 0.18770 0.0780 Uiso calc R 1.000
H H12A 0.98830 0.41120 -0.06520 0.0970 Uiso calc R 1.000
H H12B 0.87610 0.50480 -0.02390 0.0970 Uiso calc R 1.000
H H12C 0.90470 0.52230 -0.12310 0.0970 Uiso calc R 1.000
H H13A 0.61540 0.55270 -0.04450 0.0900 Uiso calc R 1.000
H H13B 0.56000 0.49240 -0.10110 0.0900 Uiso calc R 1.000
H H13C 0.63950 0.57300 -0.14400 0.0900 Uiso calc R 1.000
H H14A 0.73560 0.35120 -0.17510 0.0900 Uiso calc R 1.000
H H14B 0.90120 0.31860 -0.16130 0.0900 Uiso calc R 1.000
H H14C 0.81570 0.43250 -0.21480 0.0900 Uiso calc R 1.000
H H16A 0.64170 0.03950 -0.16400 0.1160 Uiso calc R 1.000
H H16B 0.52190 -0.00210 -0.11540 0.1160 Uiso calc R 1.000
H H16C 0.59450 -0.04470 -0.19880 0.1160 Uiso calc R 1.000
H H17A 0.93540 -0.20590 -0.10940 0.2250 Uiso calc R 1.000
H H17B 0.89600 -0.08520 -0.15770 0.2250 Uiso calc R 1.000
H H17C 0.84950 -0.16800 -0.19480 0.2250 Uiso calc R 1.000
H H18A 0.57570 -0.18660 -0.04180 0.1690 Uiso calc R 1.000
H H18B 0.73240 -0.27170 -0.03890 0.1690 Uiso calc R 1.000
H H18C 0.64900 -0.22830 -0.12530 0.1690 Uiso calc R 1.000
H H19 0.93030 0.19760 0.32990 0.0710 Uiso calc R 1.000
H H20 0.92720 0.27170 0.44690 0.0700 Uiso calc R 1.000
H H22 0.74040 0.06700 0.58080 0.0560 Uiso calc R 1.000
H H25 0.74600 -0.10460 0.57970 0.0580 Uiso calc R 1.000
H H27 0.58640 -0.25080 0.43630 0.0690 Uiso calc R 1.000
H H28 0.59500 -0.12060 0.32140 0.0700 Uiso calc R 1.000
H H30A 0.60910 0.32560 0.58860 0.1130 Uiso calc R 1.000
H H30B 0.71290 0.38620 0.54370 0.1130 Uiso calc R 1.000
H H30C 0.68580 0.37460 0.64300 0.1130 Uiso calc R 1.000
H H31A 0.97130 0.30630 0.56550 0.1410 Uiso calc R 1.000
H H31B 1.04000 0.19160 0.62280 0.1410 Uiso calc R 1.000
H H31C 0.94870 0.29150 0.66510 0.1410 Uiso calc R 1.000
H H32A 0.87110 0.09250 0.69810 0.1410 Uiso calc R 1.000
H H32B 0.70490 0.15090 0.68540 0.1410 Uiso calc R 1.000
H H32C 0.78930 0.19700 0.73730 0.1410 Uiso calc R 1.000
H H34A 0.60050 -0.18910 0.68930 0.3120 Uiso calc R 1.000
H H34B 0.76890 -0.23710 0.68160 0.3120 Uiso calc R 1.000
H H34C 0.68280 -0.31080 0.72930 0.3120 Uiso calc R 1.000
H H35A 0.88350 -0.36470 0.58500 0.1740 Uiso calc R 1.000
H H35B 0.78760 -0.40740 0.53850 0.1740 Uiso calc R 1.000
H H35C 0.80470 -0.44060 0.63810 0.1740 Uiso calc R 1.000
H H36A 0.53330 -0.34400 0.55500 0.1860 Uiso calc R 1.000
H H36B 0.45360 -0.25510 0.61060 0.1860 Uiso calc R 1.000
H H36C 0.54300 -0.37340 0.65500 0.1860 Uiso calc R 1.000

loop_
_atom_type_symbol
_atom_type_description
_atom_type_scat_dispersion_real
_atom_type_scat_dispersion_imag
_atom_type_scat_source
S S 0.1246 0.1234 'International Tables Vol C Tables 4.2.6.8 and 6.1.1.4'
O O 0.0106 0.0060 'International Tables Vol C Tables 4.2.6.8 and 6.1.1.4'
N N 0.0061 0.0033 'International Tables Vol C Tables 4.2.6.8 and 6.1.1.4'
F F 0.0171 0.0103 'International Tables Vol C Tables 4.2.6.8 and 6.1.1.4'
Ag Ag -0.8971 1.1015 'International Tables Vol C Tables 4.2.6.8 and 6.1.1.4'
H H 0.0000 0.0000 'International Tables Vol C Tables 4.2.6.8 and 6.1.1.4'
C C 0.0033 0.0016 'International Tables Vol C Tables 4.2.6.8 and 6.1.1.4'

loop_
_exptl_crystal_face_index_h
_exptl_crystal_face_index_k
_exptl_crystal_face_index_l
_exptl_crystal_face_perp_dist
10 6 -1 0.1283
-5 -6 -8 0.0671
2 7 7 0.0443
-2 -7 5 0.1254
-7 8 -1 0.0927
10 5 7 0.0820
-1 -2 -3 0.0875
-9 -8 3 0.1044
4 1 10 0.1081
1 -8 -3 0.1123

loop_
_geom_angle_atom_site_label_1
_geom_angle_atom_site_label_2
_geom_angle_atom_site_label_3
_geom_angle
_geom_angle_publ_flag
N1 Ag1 N2 72.66(9) yes
N1 Ag1 N3 113.58(9) yes
N1 Ag1 N4 152.56(11) yes
N2 Ag1 N3 152.82(12) yes
N2 Ag1 N4 115.29(10) yes
N3 Ag1 N4 72.16(10) yes
O3 S1 C37 101.1(4) no
O1 S1 O3 115.6(4) no
O1 S1 C37 105.7(3) no
O1 S1 O2 117.3(3) no
O2 S1 C37 101.4(3) no
O2 S1 O3 112.9(3) no
C1 N1 C5 117.1(3) no
Ag1 N1 C5 116.0(2) no
Ag1 N1 C1 125.3(2) no
C6 N2 C10 116.7(3) no
Ag1 N2 C6 115.3(2) no
Ag1 N2 C10 124.1(2) no
C19 N3 C23 117.2(3) no
Ag1 N3 C19 123.3(2) no
Ag1 N3 C23 115.6(2) no
Ag1 N4 C24 115.2(2) no
Ag1 N4 C28 123.7(2) no
C24 N4 C28 117.4(3) no
N1 C1 C2 124.1(3) no
C1 C2 C3 120.0(3) no
C2 C3 C11 120.8(3) no
C4 C3 C11 123.1(3) no
C2 C3 C4 116.1(3) no
C3 C4 C5 120.7(3) no
N1 C5 C4 122.1(3) no
N1 C5 C6 116.6(3) no
C4 C5 C6 121.3(3) no
N2 C6 C5 116.2(3) no
N2 C6 C7 122.0(3) no
C5 C6 C7 121.7(3) no
C6 C7 C8 121.2(3) no
C7 C8 C9 115.7(3) no
C9 C8 C15 122.5(3) no
C7 C8 C15 121.9(3) no
C8 C9 C10 120.5(4) no
N2 C10 C9 123.8(3) no
C3 C11 C14 112.2(3) no
C12 C11 C13 109.4(4) no
C3 C11 C12 109.3(3) no
C3 C11 C13 108.5(3) no
C12 C11 C14 108.8(4) no
C13 C11 C14 108.7(3) no
C16 C15 C18 104.7(5) no
C8 C15 C16 111.1(3) no
C8 C15 C17 107.5(5) no
C8 C15 C18 111.7(3) no
C16 C15 C17 109.8(5) no
C17 C15 C18 112.0(6) no
N3 C19 C20 123.6(3) no
C19 C20 C21 120.5(4) no
C20 C21 C29 121.4(3) no
C22 C21 C29 122.5(3) no
C20 C21 C22 116.0(3) no
C21 C22 C23 120.9(3) no
C22 C23 C24 122.1(3) no
N3 C23 C22 121.8(3) no
N3 C23 C24 116.1(2) no
N4 C24 C23 116.4(2) no
N4 C24 C25 122.1(3) no
C23 C24 C25 121.5(3) no
C24 C25 C26 120.5(3) no
C27 C26 C33 122.1(3) no
C25 C26 C27 115.9(3) no
C25 C26 C33 121.8(3) no
C26 C27 C28 120.4(4) no
N4 C28 C27 123.7(3) no
C31 C29 C32 110.5(5) no
C21 C29 C31 111.0(4) no
C21 C29 C30 107.6(3) no
C30 C29 C32 108.1(5) no
C21 C29 C32 111.6(4) no
C30 C29 C31 107.9(5) no
C26 C33 C34 112.0(5) no
C34 C33 C35 109.3(7) no
C26 C33 C35 107.5(4) no
C26 C33 C36 111.3(4) no
C34 C33 C36 108.9(8) no
C35 C33 C36 107.7(5) no
C2 C1 H1 118.00 no
N1 C1 H1 118.00 no
C1 C2 H2 120.00 no
C3 C2 H2 120.00 no
C3 C4 H4 120.00 no
C5 C4 H4 120.00 no
C6 C7 H7 119.00 no
C8 C7 H7 119.00 no
C8 C9 H9 120.00 no
C10 C9 H9 120.00 no
N2 C10 H10 118.00 no
C9 C10 H10 118.00 no
H12B C12 H12C 109.00 no
C11 C12 H12A 110.00 no
C11 C12 H12B 109.00 no
C11 C12 H12C 110.00 no
H12A C12 H12B 109.00 no
H12A C12 H12C 110.00 no
H13B C13 H13C 110.00 no
C11 C13 H13C 110.00 no
C11 C13 H13A 109.00 no
C11 C13 H13B 110.00 no
H13A C13 H13B 109.00 no
H13A C13 H13C 109.00 no
C11 C14 H14B 110.00 no
C11 C14 H14A 110.00 no
H14A C14 H14C 109.00 no
C11 C14 H14C 109.00 no
H14A C14 H14B 110.00 no
H14B C14 H14C 109.00 no
C15 C16 H16C 109.00 no
C15 C16 H16A 109.00 no
C15 C16 H16B 110.00 no
H16B C16 H16C 109.00 no
H16A C16 H16B 109.00 no
H16A C16 H16C 109.00 no
H17A C17 H17B 110.00 no
H17A C17 H17C 109.00 no
H17B C17 H17C 109.00 no
C15 C17 H17C 109.00 no
C15 C17 H17A 109.00 no
C15 C17 H17B 110.00 no
C15 C18 H18A 109.00 no
H18A C18 H18B 109.00 no
C15 C18 H18B 109.00 no
C15 C18 H18C 109.00 no
H18A C18 H18C 109.00 no
H18B C18 H18C 110.00 no
C20 C19 H19 118.00 no
N3 C19 H19 118.00 no
C21 C20 H20 120.00 no
C19 C20 H20 120.00 no
C21 C22 H22 120.00 no
C23 C22 H22 119.00 no
C26 C25 H25 120.00 no
C24 C25 H25 120.00 no
C28 C27 H27 120.00 no
C26 C27 H27 120.00 no
N4 C28 H28 118.00 no
C27 C28 H28 118.00 no
H30A C30 H30C 109.00 no
C29 C30 H30A 109.00 no
C29 C30 H30B 109.00 no
C29 C30 H30C 109.00 no
H30A C30 H30B 109.00 no
H30B C30 H30C 110.00 no
H31A C31 H31C 109.00 no
C29 C31 H31B 109.00 no
H31B C31 H31C 109.00 no
C29 C31 H31A 110.00 no
C29 C31 H31C 109.00 no
H31A C31 H31B 110.00 no
C29 C32 H32B 109.00 no
C29 C32 H32A 109.00 no
H32A C32 H32C 110.00 no
C29 C32 H32C 109.00 no
H32A C32 H32B 109.00 no
H32B C32 H32C 109.00 no
C33 C34 H34C 110.00 no
C33 C34 H34A 109.00 no
C33 C34 H34B 110.00 no
H34A C34 H34C 109.00 no
H34B C34 H34C 109.00 no
H34A C34 H34B 109.00 no
H35A C35 H35B 109.00 no
H35A C35 H35C 110.00 no
C33 C35 H35A 109.00 no
C33 C35 H35B 109.00 no
C33 C35 H35C 109.00 no
H35B C35 H35C 110.00 no
H36B C36 H36C 109.00 no
C33 C36 H36A 109.00 no
C33 C36 H36B 109.00 no
C33 C36 H36C 110.00 no
H36A C36 H36B 110.00 no
H36A C36 H36C 109.00 no
S1 C37 F1 109.2(5) no
S1 C37 F2 108.4(6) no
S1 C37 F3 114.9(6) no
F1 C37 F2 106.0(7) no
F1 C37 F3 113.3(7) no
F2 C37 F3 104.6(6) no

loop_
_geom_bond_atom_site_label_1
_geom_bond_atom_site_label_2
_geom_bond_distance
_geom_bond_publ_flag
Ag1 N1 2.306(2) yes
Ag1 N2 2.305(3) yes
Ag1 N3 2.328(3) yes
Ag1 N4 2.333(3) yes
S1 C37 1.761(8) no
S1 O3 1.473(7) no
S1 O1 1.406(4) no
S1 O2 1.425(4) no
F1 C37 1.347(10) no
F2 C37 1.419(9) no
F3 C37 1.311(8) no
N1 C5 1.342(4) no
N1 C1 1.353(5) no
N2 C6 1.358(4) no
N2 C10 1.354(5) no
N3 C19 1.347(5) no
N3 C23 1.348(4) no
N4 C24 1.353(4) no
N4 C28 1.346(5) no
C1 C2 1.366(5) no
C2 C3 1.406(5) no
C3 C4 1.396(5) no
C3 C11 1.534(5) no
C4 C5 1.400(5) no
C5 C6 1.495(5) no
C6 C7 1.384(5) no
C7 C8 1.404(5) no
C8 C15 1.529(5) no
C8 C9 1.396(5) no
C9 C10 1.368(5) no
C11 C12 1.535(7) no
C11 C13 1.519(6) no
C11 C14 1.534(5) no
C15 C16 1.546(7) no
C15 C17 1.484(10) no
C15 C18 1.536(10) no
C19 C20 1.373(5) no
C20 C21 1.393(5) no
C21 C22 1.394(6) no
C21 C29 1.543(5) no
C22 C23 1.399(4) no
C23 C24 1.499(5) no
C24 C25 1.398(4) no
C25 C26 1.412(6) no
C26 C33 1.539(5) no
C26 C27 1.399(5) no
C27 C28 1.378(5) no
C29 C30 1.535(7) no
C29 C31 1.519(8) no
C29 C32 1.511(7) no
C33 C34 1.473(8) no
C33 C35 1.499(8) no
C33 C36 1.501(10) no
C1 H1 0.9300 no
C2 H2 0.9300 no
C4 H4 0.9300 no
C7 H7 0.9300 no
C9 H9 0.9300 no
C10 H10 0.9300 no
C12 H12C 0.9600 no
C12 H12A 0.9600 no
C12 H12B 0.9600 no
C13 H13A 0.9600 no
C13 H13B 0.9600 no
C13 H13C 0.9600 no
C14 H14A 0.9600 no
C14 H14B 0.9600 no
C14 H14C 0.9600 no
C16 H16A 0.9600 no
C16 H16B 0.9600 no
C16 H16C 0.9600 no
C17 H17A 0.9600 no
C17 H17B 0.9600 no
C17 H17C 0.9600 no
C18 H18C 0.9600 no
C18 H18B 0.9600 no
C18 H18A 0.9600 no
C19 H19 0.9300 no
C20 H20 0.9300 no
C22 H22 0.9300 no
C25 H25 0.9300 no
C27 H27 0.9300 no
C28 H28 0.9300 no
C30 H30A 0.9600 no
C30 H30B 0.9600 no
C30 H30C 0.9600 no
C31 H31C 0.9600 no
C31 H31A 0.9600 no
C31 H31B 0.9600 no
C32 H32C 0.9600 no
C32 H32A 0.9600 no
C32 H32B 0.9600 no
C34 H34B 0.9600 no
C34 H34A 0.9600 no
C34 H34C 0.9600 no
C35 H35A 0.9600 no
C35 H35B 0.9600 no
C35 H35C 0.9600 no
C36 H36A 0.9600 no
C36 H36B 0.9600 no
C36 H36C 0.9600 no

loop_
_geom_contact_atom_site_label_1
_geom_contact_atom_site_label_2
_geom_contact_distance
_geom_contact_site_symmetry_2
_geom_contact_publ_flag
Ag1 H17B 3.7200 2_755 no
Ag1 H31B 3.4400 2_756 no
Ag1 H32A 3.5000 2_756 no
Ag1 H34A 3.5400 2_656 no
Ag1 H36B 3.6700 2_656 no
F1 O1 2.852(9) . no
F1 O2 2.900(8) . no
F2 O1 2.920(7) . no
F2 O3 2.864(9) . no
F3 O2 2.909(7) . no
F3 O3 2.883(9) . no
F1 H31C 2.8400 2_766 no
O1 C28 3.390(6) 1_565 no
O1 F2 2.920(7) . no
O1 F1 2.852(9) . no
O2 F3 2.909(7) . no
O2 C9 3.374(6) 1_565 no
O2 F1 2.900(8) . no
O3 F2 2.864(9) . no
O3 F3 2.883(9) . no
O1 H28 2.6800 1_565 no
O2 H2 2.5800 . no
O2 H9 2.5300 1_565 no
O3 H13B 2.8300 2_665 no
N1 C6 2.415(4) . no
N1 N2 2.732(4) . no
N2 N1 2.732(4) . no
N2 C5 2.423(4) . no
N3 N4 2.745(4) . no
N3 C24 2.417(4) . no
N4 N3 2.745(4) . no
N4 C23 2.425(4) . no
N4 H31B 2.8500 2_756 no
C2 C13 3.518(7) 2_665 no
C9 O2 3.374(6) 1_545 no
C12 C12 3.588(8) 2_765 no
C13 C2 3.518(7) 2_665 no
C28 O1 3.390(6) 1_545 no
C2 H13A 2.7500 . no
C2 H12B 2.7600 . no
C2 H13B 2.9500 2_665 no
C4 H14A 2.7800 . no
C4 H14B 2.8000 . no
C4 H7 2.6900 . no
C7 H16A 2.6900 . no
C7 H16B 3.0800 . no
C7 H4 2.7100 . no
C7 H17B 2.9700 . no
C9 H18A 2.9900 . no
C9 H18B 2.6900 . no
C12 H12B 2.9800 2_765 no
C12 H2 2.8800 . no
C13 H2 2.9400 . no
C14 H4 2.5200 . no
C16 H7 2.6700 . no
C18 H9 2.6000 . no
C20 H31A 2.6900 . no
C20 H30B 2.9200 . no
C22 H25 2.7500 . no
C22 H32A 2.8900 . no
C22 H32B 2.6900 . no
C23 H36B 2.9600 2_656 no
C24 H31B 2.9300 2_756 no
C25 H34B 2.6600 . no
C25 H34A 2.8800 . no
C25 H22 2.7600 . no
C27 H36A 2.7100 . no
C27 H35B 2.9000 . no
C31 H20 2.7000 . no
C32 H22 2.5400 . no
C34 H25 2.5300 . no
C36 H27 2.7300 . no
H2 H13A 2.3900 . no
H2 C13 2.9400 . no
H2 H12B 2.3300 . no
H2 O2 2.5800 . no
H2 C12 2.8800 . no
H4 C14 2.5200 . no
H4 H7 2.2000 . no
H4 H14A 2.2800 . no
H4 H14B 2.3100 . no
H4 C7 2.7100 . no
H7 C16 2.6700 . no
H7 H4 2.2000 . no
H7 C4 2.6900 . no
H7 H16A 2.1300 . no
H9 C18 2.6000 . no
H9 H18B 2.1100 . no
H9 O2 2.5300 1_545 no
H12A H14B 2.5200 . no
H12B C2 2.7600 . no
H12B H2 2.3300 . no
H12B H12B 2.5900 2_765 no
H12B C12 2.9800 2_765 no
H12B H13A 2.4700 . no
H12C H14C 2.4600 . no
H12C H13C 2.5100 . no
H13A H12B 2.4700 . no
H13A H2 2.3900 . no
H13A C2 2.7500 . no
H13B O3 2.8300 2_665 no
H13B C2 2.9500 2_665 no
H13B H14A 2.4900 . no
H13C H12C 2.5100 . no
H13C H14C 2.4600 . no
H13C H34C 2.4000 1_564 no
H14A H4 2.2800 . no
H14A H13B 2.4900 . no
H14A H32C 2.5900 1_554 no
H14A C4 2.7800 . no
H14B H12A 2.5200 . no
H14B C4 2.8000 . no
H14B H4 2.3100 . no
H14C H13C 2.4600 . no
H14C H12C 2.4600 . no
H14C H35C 2.5900 1_564 no
H16A C7 2.6900 . no
H16A H7 2.1300 . no
H16A H17B 2.4800 . no
H16B H18A 2.4000 . no
H16B C7 3.0800 . no
H16C H17C 2.4800 . no
H16C H18C 2.3900 . no
H17A H18B 2.5600 . no
H17B C7 2.9700 . no
H17B Ag1 3.7200 2_755 no
H17B H16A 2.4800 . no
H17C H16C 2.4800 . no
H17C H18C 2.5000 . no
H18A H16B 2.4000 . no
H18A C9 2.9900 . no
H18B H9 2.1100 . no
H18B H17A 2.5600 . no
H18B C9 2.6900 . no
H18C H16C 2.3900 . no
H18C H17C 2.5000 . no
H20 C31 2.7000 . no
H20 H35A 2.5600 2_756 no
H20 H31A 2.1500 . no
H22 C25 2.7600 . no
H22 C32 2.5400 . no
H22 H32B 2.1300 . no
H22 H32A 2.5100 . no
H22 H25 2.2800 . no
H25 C34 2.5300 . no
H25 C22 2.7500 . no
H25 H34B 2.1100 . no
H25 H22 2.2800 . no
H25 H34A 2.5200 . no
H27 H30A 2.5700 2_656 no
H27 C36 2.7300 . no
H27 H36A 2.1800 . no
H28 O1 2.6800 1_545 no
H30A H32B 2.4500 . no
H30A H27 2.5700 2_656 no
H30B C20 2.9200 . no
H30B H31A 2.4300 . no
H30C H31C 2.4700 . no
H30C H32C 2.4600 . no
H31A C20 2.6900 . no
H31A H30B 2.4300 . no
H31A H20 2.1500 . no
H31B Ag1 3.4400 2_756 no
H31B N4 2.8500 2_756 no
H31B C24 2.9300 2_756 no
H31B H32A 2.5700 . no
H31C H30C 2.4700 . no
H31C H32C 2.4400 . no
H31C F1 2.8400 2_766 no
H32A H22 2.5100 . no
H32A H31B 2.5700 . no
H32A Ag1 3.5000 2_756 no
H32A C22 2.8900 . no
H32B H30A 2.4500 . no
H32B C22 2.6900 . no
H32B H22 2.1300 . no
H32C H30C 2.4600 . no
H32C H14A 2.5900 1_556 no
H32C H31C 2.4400 . no
H34A C25 2.8800 . no
H34A H25 2.5200 . no
H34A H36B 2.4800 . no
H34A Ag1 3.5400 2_656 no
H34B H25 2.1100 . no
H34B C25 2.6600 . no
H34B H35A 2.4400 . no
H34C H13C 2.4000 1_546 no
H34C H35C 2.4100 . no
H34C H36C 2.3500 . no
H35A H20 2.5600 2_756 no
H35A H34B 2.4400 . no
H35B C27 2.9000 . no
H35B H36A 2.3700 . no
H35C H34C 2.4100 . no
H35C H36C 2.4400 . no
H35C H14C 2.5900 1_546 no
H36A C27 2.7100 . no
H36A H27 2.1800 . no
H36A H35B 2.3700 . no
H36B H34A 2.4800 . no
H36B C23 2.9600 2_656 no
H36B Ag1 3.6700 2_656 no
H36C H34C 2.3500 . no
H36C H35C 2.4400 . no

loop_
_geom_torsion_atom_site_label_1
_geom_torsion_atom_site_label_2
_geom_torsion_atom_site_label_3
_geom_torsion_atom_site_label_4
_geom_torsion
_geom_torsion_publ_flag
N2 Ag1 N1 C1 -168.3(3) no
N3 Ag1 N1 C1 -16.6(3) no
N4 Ag1 N1 C1 80.0(4) no
N2 Ag1 N1 C5 -3.3(3) no
N3 Ag1 N1 C5 148.4(3) no
N4 Ag1 N1 C5 -115.0(3) no
N1 Ag1 N2 C6 -8.3(3) no
N3 Ag1 N2 C6 -116.3(3) no
N4 Ag1 N2 C6 143.4(3) no
N1 Ag1 N2 C10 -165.3(4) no
N3 Ag1 N2 C10 86.7(5) no
N4 Ag1 N2 C10 -13.6(4) no
N1 Ag1 N3 C19 -13.7(3) no
N2 Ag1 N3 C19 84.3(3) no
N4 Ag1 N3 C19 -164.9(3) no
N1 Ag1 N3 C23 143.7(2) no
N2 Ag1 N3 C23 -118.4(3) no
N4 Ag1 N3 C23 -7.6(2) no
N1 Ag1 N4 C24 -113.0(3) no
N2 Ag1 N4 C24 145.8(2) no
N3 Ag1 N4 C24 -6.0(2) no
N1 Ag1 N4 C28 89.5(3) no
N2 Ag1 N4 C28 -11.7(3) no
N3 Ag1 N4 C28 -163.5(3) no
O2 S1 C37 F1 68.0(6) no
O3 S1 C37 F1 -175.7(6) no
O1 S1 C37 F2 60.1(6) no
O2 S1 C37 F2 -177.0(5) no
O3 S1 C37 F2 -60.7(5) no
O1 S1 C37 F3 176.7(6) no
O1 S1 C37 F1 -54.8(6) no
O3 S1 C37 F3 55.9(7) no
O2 S1 C37 F3 -60.4(6) no
C5 N1 C1 C2 0.5(6) no
Ag1 N1 C5 C6 13.6(5) no
Ag1 N1 C1 C2 165.3(3) no
Ag1 N1 C5 C4 -166.5(3) no
C1 N1 C5 C6 179.9(4) no
C1 N1 C5 C4 -0.2(6) no
C6 N2 C10 C9 0.0(7) no
C10 N2 C6 C5 176.9(4) no
Ag1 N2 C10 C9 156.7(4) no
C10 N2 C6 C7 -0.6(6) no
Ag1 N2 C6 C5 18.1(5) no
Ag1 N2 C6 C7 -159.4(3) no
Ag1 N3 C19 C20 157.2(3) no
Ag1 N3 C23 C24 19.2(4) no
C19 N3 C23 C24 178.0(3) no
C19 N3 C23 C22 -0.7(5) no
C23 N3 C19 C20 0.3(6) no
Ag1 N3 C23 C22 -159.5(3) no
Ag1 N4 C24 C25 -159.8(3) no
C28 N4 C24 C23 176.8(3) no
C28 N4 C24 C25 -0.8(5) no
Ag1 N4 C24 C23 17.8(4) no
C24 N4 C28 C27 -0.2(6) no
Ag1 N4 C28 C27 156.9(3) no
N1 C1 C2 C3 0.5(7) no
C1 C2 C3 C11 176.9(4) no
C1 C2 C3 C4 -1.7(6) no
C2 C3 C11 C13 -60.9(5) no
C11 C3 C4 C5 -176.5(4) no
C2 C3 C4 C5 2.0(6) no
C2 C3 C11 C12 58.3(5) no
C4 C3 C11 C12 -123.3(4) no
C4 C3 C11 C13 117.5(4) no
C2 C3 C11 C14 179.0(4) no
C4 C3 C11 C14 -2.5(6) no
C3 C4 C5 C6 178.8(4) no
C3 C4 C5 N1 -1.1(6) no
N1 C5 C6 C7 156.0(4) no
C4 C5 C6 C7 -23.9(6) no
C4 C5 C6 N2 158.6(4) no
N1 C5 C6 N2 -21.5(6) yes
C5 C6 C7 C8 -176.3(4) no
N2 C6 C7 C8 1.1(6) no
C6 C7 C8 C15 179.3(4) no
C6 C7 C8 C9 -0.8(6) no
C7 C8 C9 C10 0.1(7) no
C7 C8 C15 C16 -36.3(6) no
C15 C8 C9 C10 -179.9(4) no
C9 C8 C15 C17 -96.1(6) no
C9 C8 C15 C16 143.7(5) no
C7 C8 C15 C17 83.9(6) no
C7 C8 C15 C18 -152.8(5) no
C9 C8 C15 C18 27.2(7) no
C8 C9 C10 N2 0.3(8) no
N3 C19 C20 C21 0.4(6) no
C19 C20 C21 C22 -0.6(6) no
C19 C20 C21 C29 -176.4(4) no
C20 C21 C29 C30 75.8(5) no
C22 C21 C29 C32 18.7(6) no
C29 C21 C22 C23 175.9(4) no
C22 C21 C29 C31 142.4(5) no
C22 C21 C29 C30 -99.8(5) no
C20 C21 C29 C31 -42.0(6) no
C20 C21 C22 C23 0.1(6) no
C20 C21 C29 C32 -165.8(5) no
C21 C22 C23 C24 -178.1(3) no
C21 C22 C23 N3 0.5(6) no
C22 C23 C24 C25 -28.9(5) no
N3 C23 C24 N4 -25.2(4) yes
C22 C23 C24 N4 153.5(3) no
N3 C23 C24 C25 152.4(3) no
C23 C24 C25 C26 -176.1(3) no
N4 C24 C25 C26 1.4(6) no
C24 C25 C26 C27 -0.9(6) no
C24 C25 C26 C33 175.2(4) no
C25 C26 C27 C28 0.0(6) no
C27 C26 C33 C34 -164.4(8) no
C27 C26 C33 C35 75.5(6) no
C27 C26 C33 C36 -42.2(6) no
C25 C26 C33 C35 -100.4(5) no
C33 C26 C27 C28 -176.1(4) no
C25 C26 C33 C34 19.8(9) no
C25 C26 C33 C36 141.9(5) no
C26 C27 C28 N4 0.6(6) no
